data_1503876
loop_
_publ_author_name
'Morisaki, Yasuhiro'
'Imoto, Hiroaki'
'Tsurui, Kazuhiko'
'Chujo, Yoshiki'

_publ_section_title
;
 Practical synthesis of P-stereogenic diphosphacrowns.
;
_journal_issue 11
_journal_name_full 'Organic letters'
_journal_page_first 2241
_journal_page_last 2244
_journal_paper_doi 10.1021/ol900504e
_journal_volume 11
_journal_year 2009
_chemical_formula_sum 'C24 H40 B2 O4 P2'
_chemical_formula_weight 476.12
_chemical_name_systematic
; 
 ? 
;
_space_group_IT_number 4
_symmetry_cell_setting monoclinic
_symmetry_space_group_name_Hall 'P 2yb'
_symmetry_space_group_name_H-M 'P 1 21 1'
_atom_sites_solution_hydrogens geom
_atom_sites_solution_primary direct
_atom_sites_solution_secondary difmap
_audit_creation_method SHELXL-97
_cell_angle_alpha 90.00
_cell_angle_beta 111.079(6)
_cell_angle_gamma 90.00
_cell_formula_units_Z 4
_cell_length_a 10.0669(14)
_cell_length_b 25.664(4)
_cell_length_c 10.9208(13)
_cell_measurement_temperature 113(2)
_cell_volume 2632.7(6)
_computing_cell_refinement PROCESS-AUTO
_computing_data_collection PROCESS-AUTO
_computing_data_reduction 'Yadokari-XG (Wakita, 2000)'
_computing_molecular_graphics 'Yadokari-XG (Wakita, 2000)'
_computing_publication_material 'Yadokari-XG (Wakita, 2000)'
_computing_structure_refinement 'SHELXL-97 (Sheldrick, 1997)'
_computing_structure_solution 'SHELXS-97 (Sheldrick, 1990)'
_diffrn_ambient_temperature 113(2)
_diffrn_measured_fraction_theta_full 0.993
_diffrn_measured_fraction_theta_max 0.993
_diffrn_radiation_monochromator graphite
_diffrn_radiation_source 'fine-focus sealed tube'
_diffrn_radiation_type MoK\a
_diffrn_radiation_wavelength 0.71075
_diffrn_reflns_av_R_equivalents 0.1017
_diffrn_reflns_av_sigmaI/netI 0.1481
_diffrn_reflns_limit_h_max 13
_diffrn_reflns_limit_h_min -13
_diffrn_reflns_limit_k_max 27
_diffrn_reflns_limit_k_min -33
_diffrn_reflns_limit_l_max 14
_diffrn_reflns_limit_l_min -14
_diffrn_reflns_number 25608
_diffrn_reflns_theta_full 27.44
_diffrn_reflns_theta_max 27.44
_diffrn_reflns_theta_min 3.11
_exptl_absorpt_coefficient_mu 0.192
_exptl_absorpt_correction_T_max 0.9810
_exptl_absorpt_correction_T_min 0.9446
_exptl_absorpt_correction_type multi-scan
_exptl_absorpt_process_details
;
    Higashi, T. (1995). Program for Absorption Correction.
    Rigaku Corporation, Tokyo, Japan.
;
_exptl_crystal_density_diffrn 1.201
_exptl_crystal_density_method 'not measured'
_exptl_crystal_F_000 1024
_exptl_crystal_size_max 0.30
_exptl_crystal_size_mid 0.30
_exptl_crystal_size_min 0.10
_refine_diff_density_max 0.370
_refine_diff_density_min -0.320
_refine_diff_density_rms 0.057
_refine_ls_abs_structure_details 'Flack H D (1983), Acta Cryst. A39, 876-881'
_refine_ls_abs_structure_Flack -0.03(8)
_refine_ls_extinction_method none
_refine_ls_goodness_of_fit_ref 0.670
_refine_ls_hydrogen_treatment constr
_refine_ls_matrix_type full
_refine_ls_number_parameters 581
_refine_ls_number_reflns 10346
_refine_ls_number_restraints 1
_refine_ls_restrained_S_all 0.670
_refine_ls_R_factor_all 0.0899
_refine_ls_R_factor_gt 0.0519
_refine_ls_shift/su_max 0.001
_refine_ls_shift/su_mean 0.000
_refine_ls_structure_factor_coef Fsqd
_refine_ls_weighting_details 'calc w=1/[\s^2^(Fo^2^)+(0.1000P)^2^+0.0000P] where P=(Fo^2^+2Fc^2^)/3'
_refine_ls_weighting_scheme calc
_refine_ls_wR_factor_gt 0.1094
_refine_ls_wR_factor_ref 0.1276
_reflns_number_gt 6959
_reflns_number_total 10346
_reflns_threshold_expression >2\s(I)
_cod_data_source_file ol900504e_si_002.cif
_cod_data_source_block untitled
_cod_original_sg_symbol_Hall p_2yb
_cod_original_sg_symbol_H-M p_21
_cod_database_code 1503876

loop_
_symmetry_equiv_pos_as_xyz
'x, y, z'
'-x, y+1/2, -z'

loop_
_atom_site_label
_atom_site_type_symbol
_atom_site_fract_x
_atom_site_fract_y
_atom_site_fract_z
_atom_site_U_iso_or_equiv
_atom_site_adp_type
_atom_site_occupancy
_atom_site_symmetry_multiplicity
_atom_site_calc_flag
_atom_site_refinement_flags
P1 P 0.36317(10) 1.04935(4) 0.91918(9) 0.0139(2) Uani 1 1 d .
P2 P 0.17749(10) 0.79041(4) 0.81240(9) 0.0159(2) Uani 1 1 d .
P3 P -0.21979(10) 0.72758(4) 0.83705(9) 0.0153(2) Uani 1 1 d .
P4 P -0.01544(10) 1.00305(4) 1.00646(9) 0.0153(2) Uani 1 1 d .
O5 O -0.3618(3) 0.69263(10) 0.5285(3) 0.0216(6) Uani 1 1 d .
O6 O 0.0050(3) 0.89617(10) 0.6784(2) 0.0207(6) Uani 1 1 d .
O7 O 0.0939(3) 0.88437(11) 1.0879(2) 0.0227(6) Uani 1 1 d .
O8 O -0.2093(3) 0.87102(10) 0.4161(2) 0.0213(6) Uani 1 1 d .
O9 O 0.3615(3) 0.89916(11) 1.3091(3) 0.0305(7) Uani 1 1 d .
C68 C -0.0692(4) 0.73333(15) 0.7836(3) 0.0166(8) Uani 1 1 d .
H79 H 0.0025 0.7065 0.8280 0.020 Uiso 1 1 calc R
H80 H -0.1014 0.7271 0.6878 0.020 Uiso 1 1 calc R
O11 O 0.5488(3) 1.10556(11) 1.1911(2) 0.0204(6) Uani 1 1 d .
C66 C 0.2698(4) 1.03593(15) 0.6494(4) 0.0187(8) Uani 1 1 d .
H11 H 0.3501 1.0137 0.6684 0.022 Uiso 1 1 calc R
C13 C -0.1010(4) 0.93927(15) 0.9648(4) 0.0202(8) Uani 1 1 d .
H55 H -0.2048 0.9437 0.9421 0.024 Uiso 1 1 calc R
H56 H -0.0858 0.9259 0.8858 0.024 Uiso 1 1 calc R
C14 C -0.1307(4) 1.04691(15) 0.8841(3) 0.0160(8) Uani 1 1 d .
O12 O -0.3113(3) 0.76855(11) 0.3513(3) 0.0232(6) Uani 1 1 d .
C16 C -0.3202(4) 0.78683(15) 0.7786(3) 0.0168(8) Uani 1 1 d .
C17 C 0.2428(4) 1.06010(14) 0.7512(3) 0.0148(8) Uani 1 1 d .
O13 O 0.5474(3) 1.01976(10) 1.3544(3) 0.0239(6) Uani 1 1 d .
C19 C -0.1380(5) 1.09898(16) 0.9146(4) 0.0239(9) Uani 1 1 d .
H1 H -0.0810 1.1113 0.9992 0.029 Uiso 1 1 calc R
C20 C 0.2448(4) 1.04613(15) 1.0125(3) 0.0160(8) Uani 1 1 d .
H57 H 0.3021 1.0446 1.1075 0.019 Uiso 1 1 calc R
H58 H 0.1850 1.0779 0.9958 0.019 Uiso 1 1 calc R
C21 C 0.2213(4) 0.85937(15) 0.8251(4) 0.0196(8) Uani 1 1 d .
H21 H 0.1947 0.8741 0.8969 0.024 Uiso 1 1 calc R
H22 H 0.3259 0.8625 0.8521 0.024 Uiso 1 1 calc R
C22 C -0.3070(5) 1.06343(18) 0.6699(4) 0.0270(10) Uani 1 1 d .
H2 H -0.3665 1.0512 0.5860 0.032 Uiso 1 1 calc R
C23 C 0.4675(4) 1.10914(15) 0.9586(4) 0.0185(8) Uani 1 1 d .
H59 H 0.4990 1.1178 0.8850 0.022 Uiso 1 1 calc R
H60 H 0.4058 1.1379 0.9670 0.022 Uiso 1 1 calc R
C24 C -0.0011(4) 0.78737(15) 0.8150(4) 0.0173(8) Uani 1 1 d .
H23 H 0.0016 0.7981 0.9030 0.021 Uiso 1 1 calc R
H24 H -0.0617 0.8126 0.7506 0.021 Uiso 1 1 calc R
C25 C -0.3243(4) 0.67134(15) 0.7517(4) 0.0198(9) Uani 1 1 d .
H25 H -0.3000 0.6416 0.8136 0.024 Uiso 1 1 calc R
H26 H -0.4261 0.6795 0.7319 0.024 Uiso 1 1 calc R
C26 C 0.0340(4) 1.09951(16) 0.5941(4) 0.0208(9) Uani 1 1 d .
H12 H -0.0476 1.1211 0.5749 0.025 Uiso 1 1 calc R
C27 C 0.0437(4) 0.77126(15) 0.5410(4) 0.0204(9) Uani 1 1 d .
H13 H -0.0411 0.7850 0.5477 0.024 Uiso 1 1 calc R
C28 C -0.2558(5) 0.85132(16) 0.2857(4) 0.0243(9) Uani 1 1 d .
H27 H -0.1748 0.8351 0.2690 0.029 Uiso 1 1 calc R
H28 H -0.2925 0.8802 0.2225 0.029 Uiso 1 1 calc R
C29 C -0.3707(5) 0.81178(16) 0.2672(4) 0.0246(9) Uani 1 1 d .
H29 H -0.4494 0.8273 0.2892 0.029 Uiso 1 1 calc R
H30 H -0.4092 0.8001 0.1746 0.029 Uiso 1 1 calc R
C30 C 0.0629(5) 1.07481(16) 0.4926(4) 0.0245(9) Uani 1 1 d .
H14 H 0.0007 1.0794 0.4043 0.029 Uiso 1 1 calc R
C31 C 0.6737(4) 1.03770(15) 1.3406(4) 0.0221(9) Uani 1 1 d .
H61 H 0.6896 1.0193 1.2674 0.027 Uiso 1 1 calc R
H62 H 0.7562 1.0310 1.4222 0.027 Uiso 1 1 calc R
C32 C 0.1245(4) 1.09241(16) 0.7228(4) 0.0199(9) Uani 1 1 d .
H15 H 0.1058 1.1096 0.7919 0.024 Uiso 1 1 calc R
C33 C 0.2930(4) 0.75152(17) 0.6375(4) 0.0233(9) Uani 1 1 d .
H16 H 0.3789 0.7503 0.7118 0.028 Uiso 1 1 calc R
C34 C 0.1491(4) 0.99775(15) 0.9727(3) 0.0161(8) Uani 1 1 d .
H63 H 0.2033 0.9671 1.0202 0.019 Uiso 1 1 calc R
H64 H 0.1246 0.9915 0.8776 0.019 Uiso 1 1 calc R
C35 C -0.3995(4) 0.72358(17) 0.3126(4) 0.0252(9) Uani 1 1 d .
H31 H -0.4053 0.7121 0.2244 0.030 Uiso 1 1 calc R
H32 H -0.4968 0.7317 0.3093 0.030 Uiso 1 1 calc R
C36 C -0.3535(4) 0.80536(15) 0.6514(4) 0.0206(9) Uani 1 1 d .
H3 H -0.3314 0.7851 0.5885 0.025 Uiso 1 1 calc R
C37 C 0.1559(5) 0.84987(16) 1.1965(4) 0.0246(9) Uani 1 1 d .
H65 H 0.2214 0.8256 1.1759 0.029 Uiso 1 1 calc R
H66 H 0.0796 0.8289 1.2098 0.029 Uiso 1 1 calc R
C38 C 0.3916(4) 0.95075(16) 1.3520(4) 0.0248(9) Uani 1 1 d .
H67 H 0.4012 0.9537 1.4452 0.030 Uiso 1 1 calc R
H68 H 0.3138 0.9741 1.2991 0.030 Uiso 1 1 calc R
C39 C -0.3521(4) 0.81728(15) 0.8706(4) 0.0173(8) Uani 1 1 d .
H4 H -0.3294 0.8049 0.9578 0.021 Uiso 1 1 calc R
C40 C 0.0440(5) 0.75299(16) 0.4209(4) 0.0228(9) Uani 1 1 d .
H17 H -0.0423 0.7525 0.3469 0.027 Uiso 1 1 calc R
C41 C -0.3354(5) 0.68131(16) 0.4114(4) 0.0250(9) Uani 1 1 d .
H33 H -0.3781 0.6473 0.3755 0.030 Uiso 1 1 calc R
H34 H -0.2316 0.6793 0.4309 0.030 Uiso 1 1 calc R
C42 C 0.1688(4) 0.76931(15) 0.6514(4) 0.0178(8) Uani 1 1 d .
C43 C -0.0476(4) 0.89926(16) 1.0726(4) 0.0236(9) Uani 1 1 d .
H69 H -0.0489 0.9140 1.1559 0.028 Uiso 1 1 calc R
H70 H -0.1105 0.8683 1.0504 0.028 Uiso 1 1 calc R
C44 C -0.0985(4) 0.90799(16) 0.4395(4) 0.0234(9) Uani 1 1 d .
H35 H -0.1284 0.9358 0.3724 0.028 Uiso 1 1 calc R
H36 H -0.0126 0.8909 0.4341 0.028 Uiso 1 1 calc R
C45 C 0.5965(4) 1.10600(16) 1.0833(4) 0.0208(9) Uani 1 1 d .
H71 H 0.6510 1.0739 1.0835 0.025 Uiso 1 1 calc R
H72 H 0.6593 1.1364 1.0898 0.025 Uiso 1 1 calc R
C46 C 0.2926(4) 0.73572(16) 0.5170(4) 0.0270(10) Uani 1 1 d .
H18 H 0.3789 0.7247 0.5083 0.032 Uiso 1 1 calc R
C47 C -0.2266(5) 1.13330(17) 0.8242(4) 0.0288(10) Uani 1 1 d .
H5 H -0.2296 1.1690 0.8463 0.035 Uiso 1 1 calc R
C48 C 0.6573(4) 1.09529(16) 1.3132(4) 0.0240(9) Uani 1 1 d .
H73 H 0.6341 1.1128 1.3838 0.029 Uiso 1 1 calc R
H74 H 0.7484 1.1097 1.3131 0.029 Uiso 1 1 calc R
C49 C -0.4189(4) 0.85351(16) 0.6165(4) 0.0247(9) Uani 1 1 d .
H6 H -0.4419 0.8660 0.5295 0.030 Uiso 1 1 calc R
C50 C -0.4165(4) 0.86515(15) 0.8351(4) 0.0228(9) Uani 1 1 d .
H7 H -0.4376 0.8858 0.8980 0.027 Uiso 1 1 calc R
C51 C -0.3087(4) 0.65336(15) 0.6259(4) 0.0214(9) Uani 1 1 d .
H37 H -0.2072 0.6465 0.6412 0.026 Uiso 1 1 calc R
H38 H -0.3625 0.6206 0.5957 0.026 Uiso 1 1 calc R
B1 B -0.1600(5) 0.71836(19) 1.0233(4) 0.0227(10) Uani 1 1 d .
H43 H -0.2439 0.7151 1.0484 0.034 Uiso 1 1 calc R
H44 H -0.1035 0.7485 1.0678 0.034 Uiso 1 1 calc R
H45 H -0.1021 0.6867 1.0490 0.034 Uiso 1 1 calc R
B3 B 0.0101(5) 1.02524(19) 1.1804(4) 0.0233(10) Uani 1 1 d .
H46 H -0.0832 1.0308 1.1876 0.035 Uiso 1 1 calc R
H47 H 0.0643 1.0579 1.1996 0.035 Uiso 1 1 calc R
H48 H 0.0622 0.9984 1.2432 0.035 Uiso 1 1 calc R
B4 B 0.4771(5) 0.98848(18) 0.9366(5) 0.0224(10) Uani 1 1 d .
H49 H 0.5422 0.9851 1.0278 0.034 Uiso 1 1 calc R
H50 H 0.5321 0.9913 0.8789 0.034 Uiso 1 1 calc R
H51 H 0.4154 0.9577 0.9120 0.034 Uiso 1 1 calc R
C55 C -0.0654(4) 0.93106(16) 0.5742(4) 0.0236(9) Uani 1 1 d .
H39 H -0.0049 0.9623 0.5827 0.028 Uiso 1 1 calc R
H40 H -0.1554 0.9426 0.5829 0.028 Uiso 1 1 calc R
C56 C 0.2360(4) 0.87855(17) 1.3203(4) 0.0253(9) Uani 1 1 d .
H75 H 0.1766 0.9071 1.3340 0.030 Uiso 1 1 calc R
H76 H 0.2605 0.8546 1.3962 0.030 Uiso 1 1 calc R
C57 C 0.1675(5) 0.73566(16) 0.4082(4) 0.0264(9) Uani 1 1 d .
H19 H 0.1672 0.7238 0.3257 0.032 Uiso 1 1 calc R
C58 C 0.1547(4) 0.89284(16) 0.7056(4) 0.0233(9) Uani 1 1 d .
H41 H 0.1975 0.9281 0.7214 0.028 Uiso 1 1 calc R
H42 H 0.1722 0.8774 0.6297 0.028 Uiso 1 1 calc R
B2 B 0.3067(5) 0.7513(2) 0.9551(5) 0.0281(11) Uani 1 1 d .
H52 H 0.2719 0.7155 0.9519 0.042 Uiso 1 1 calc R
H53 H 0.3133 0.7675 1.0384 0.042 Uiso 1 1 calc R
H54 H 0.4009 0.7510 0.9479 0.042 Uiso 1 1 calc R
C67 C 0.5288(5) 0.96564(16) 1.3360(4) 0.0257(9) Uani 1 1 d .
H77 H 0.6094 0.9470 1.4014 0.031 Uiso 1 1 calc R
H78 H 0.5256 0.9560 1.2472 0.031 Uiso 1 1 calc R
C59 C -0.4505(4) 0.88326(17) 0.7076(4) 0.0281(10) Uani 1 1 d .
H8 H -0.4957 0.9161 0.6831 0.034 Uiso 1 1 calc R
C63 C -0.3105(4) 1.11536(18) 0.7017(4) 0.0274(10) Uani 1 1 d .
H9 H -0.3710 1.1388 0.6389 0.033 Uiso 1 1 calc R
C64 C 0.1817(4) 1.04368(16) 0.5207(4) 0.0234(9) Uani 1 1 d .
H20 H 0.2030 1.0276 0.4516 0.028 Uiso 1 1 calc R
C65 C -0.2169(4) 1.02896(17) 0.7601(4) 0.0228(9) Uani 1 1 d .
H10 H -0.2140 0.9933 0.7376 0.027 Uiso 1 1 calc R

loop_
_atom_site_aniso_label
_atom_site_aniso_U_11
_atom_site_aniso_U_22
_atom_site_aniso_U_33
_atom_site_aniso_U_23
_atom_site_aniso_U_13
_atom_site_aniso_U_12
P1 0.0126(5) 0.0146(5) 0.0146(4) -0.0007(4) 0.0049(4) -0.0004(4)
P2 0.0127(5) 0.0158(5) 0.0187(5) -0.0006(4) 0.0050(4) -0.0011(4)
P3 0.0144(5) 0.0136(5) 0.0184(5) 0.0014(4) 0.0064(4) -0.0006(4)
P4 0.0132(5) 0.0190(5) 0.0138(4) -0.0015(4) 0.0048(4) -0.0020(4)
O5 0.0244(16) 0.0168(15) 0.0227(14) -0.0027(11) 0.0074(12) 0.0010(12)
O6 0.0169(15) 0.0200(15) 0.0249(14) 0.0013(12) 0.0072(12) 0.0015(12)
O7 0.0216(16) 0.0251(16) 0.0218(14) 0.0054(12) 0.0082(13) 0.0001(12)
O8 0.0208(16) 0.0248(16) 0.0196(13) -0.0014(12) 0.0090(12) -0.0005(12)
O9 0.0217(17) 0.0261(17) 0.0475(19) -0.0072(14) 0.0169(15) -0.0079(13)
C68 0.018(2) 0.0152(19) 0.0176(17) -0.0014(16) 0.0071(16) -0.0006(16)
O11 0.0164(15) 0.0245(15) 0.0186(13) -0.0001(12) 0.0040(12) 0.0037(12)
C66 0.018(2) 0.019(2) 0.0190(19) -0.0037(16) 0.0075(17) 0.0001(16)
C13 0.018(2) 0.018(2) 0.024(2) -0.0022(17) 0.0073(17) -0.0047(16)
C14 0.015(2) 0.018(2) 0.0164(18) 0.0004(16) 0.0085(16) -0.0021(16)
O12 0.0203(16) 0.0208(15) 0.0251(14) -0.0011(12) 0.0042(12) -0.0028(12)
C16 0.0112(19) 0.015(2) 0.0234(19) -0.0026(17) 0.0056(16) -0.0037(16)
C17 0.015(2) 0.018(2) 0.0102(17) 0.0018(15) 0.0030(15) -0.0013(15)
O13 0.0166(16) 0.0203(15) 0.0359(16) -0.0004(13) 0.0109(13) -0.0012(12)
C19 0.027(2) 0.024(2) 0.020(2) -0.0044(17) 0.0081(18) -0.0050(18)
C20 0.0140(19) 0.016(2) 0.0160(17) -0.0018(16) 0.0028(15) -0.0006(16)
C21 0.014(2) 0.016(2) 0.026(2) -0.0017(16) 0.0037(17) -0.0022(16)
C22 0.024(2) 0.038(3) 0.0157(19) 0.0000(18) 0.0034(18) -0.0052(19)
C23 0.017(2) 0.015(2) 0.024(2) 0.0012(16) 0.0092(17) -0.0027(16)
C24 0.016(2) 0.0156(19) 0.0236(19) -0.0020(17) 0.0102(16) -0.0044(16)
C25 0.020(2) 0.014(2) 0.024(2) 0.0025(16) 0.0065(18) -0.0080(16)
C26 0.007(2) 0.031(2) 0.0203(19) 0.0055(17) -0.0001(16) 0.0019(16)
C27 0.022(2) 0.020(2) 0.024(2) 0.0034(16) 0.0130(18) 0.0023(17)
C28 0.029(3) 0.024(2) 0.020(2) 0.0032(18) 0.0099(19) 0.0057(18)
C29 0.027(2) 0.025(2) 0.021(2) -0.0021(17) 0.0070(19) 0.0017(18)
C30 0.025(2) 0.030(2) 0.0164(19) -0.0001(18) 0.0047(18) -0.0065(19)
C31 0.017(2) 0.023(2) 0.021(2) 0.0008(17) 0.0004(17) 0.0042(16)
C32 0.020(2) 0.023(2) 0.0184(19) -0.0014(16) 0.0085(17) -0.0003(17)
C33 0.019(2) 0.028(2) 0.023(2) -0.0038(18) 0.0072(17) -0.0033(17)
C34 0.017(2) 0.020(2) 0.0142(17) -0.0019(16) 0.0084(16) -0.0001(16)
C35 0.024(2) 0.028(2) 0.022(2) -0.0052(19) 0.0068(18) -0.0080(19)
C36 0.018(2) 0.018(2) 0.025(2) -0.0015(16) 0.0062(17) 0.0017(16)
C37 0.026(2) 0.020(2) 0.027(2) 0.0069(18) 0.0085(19) 0.0018(18)
C38 0.019(2) 0.024(2) 0.033(2) 0.0010(19) 0.0119(19) 0.0007(18)
C39 0.012(2) 0.017(2) 0.0216(19) -0.0035(16) 0.0052(16) -0.0054(15)
C40 0.026(2) 0.018(2) 0.0202(19) 0.0009(17) 0.0034(17) -0.0008(18)
C41 0.031(3) 0.024(2) 0.025(2) -0.0071(18) 0.016(2) -0.0060(19)
C42 0.014(2) 0.015(2) 0.026(2) 0.0011(16) 0.0101(17) -0.0036(15)
C43 0.020(2) 0.023(2) 0.030(2) 0.0015(19) 0.0105(18) -0.0049(17)
C44 0.024(2) 0.023(2) 0.024(2) 0.0059(17) 0.0095(19) -0.0024(17)
C45 0.015(2) 0.022(2) 0.026(2) 0.0013(17) 0.0072(17) -0.0075(17)
C46 0.022(2) 0.026(2) 0.039(2) -0.002(2) 0.018(2) 0.0035(18)
C47 0.036(3) 0.021(2) 0.031(2) 0.0024(19) 0.014(2) 0.001(2)
C48 0.019(2) 0.026(2) 0.024(2) -0.0026(18) 0.0032(18) 0.0002(17)
C49 0.024(2) 0.022(2) 0.025(2) 0.0036(18) 0.0049(19) -0.0005(18)
C50 0.015(2) 0.022(2) 0.032(2) -0.0093(18) 0.0098(18) -0.0004(17)
C51 0.024(2) 0.012(2) 0.026(2) -0.0006(16) 0.0063(18) -0.0004(16)
B1 0.022(3) 0.027(3) 0.020(2) 0.005(2) 0.007(2) 0.002(2)
B3 0.021(3) 0.029(3) 0.019(2) -0.004(2) 0.006(2) 0.005(2)
B4 0.026(3) 0.018(2) 0.023(2) -0.0039(19) 0.009(2) -0.001(2)
C55 0.025(2) 0.013(2) 0.032(2) -0.0015(18) 0.0100(19) -0.0001(18)
C56 0.019(2) 0.029(2) 0.027(2) 0.0052(18) 0.0081(19) -0.0024(18)
C57 0.034(3) 0.019(2) 0.031(2) -0.0018(18) 0.017(2) 0.0037(18)
C58 0.025(2) 0.015(2) 0.028(2) 0.0036(17) 0.0067(18) -0.0034(17)
B2 0.025(3) 0.026(3) 0.031(3) 0.006(2) 0.007(2) 0.009(2)
C67 0.023(2) 0.021(2) 0.032(2) 0.0032(18) 0.0095(19) 0.0023(18)
C59 0.019(2) 0.020(2) 0.042(3) 0.0034(19) 0.007(2) 0.0032(17)
C63 0.021(2) 0.035(3) 0.026(2) 0.0127(19) 0.0079(19) 0.0072(19)
C64 0.030(2) 0.026(2) 0.0155(19) -0.0057(17) 0.0101(18) -0.0048(19)
C65 0.028(3) 0.020(2) 0.019(2) -0.0006(16) 0.0072(18) -0.0039(18)

loop_
_atom_type_symbol
_atom_type_description
_atom_type_scat_dispersion_real
_atom_type_scat_dispersion_imag
_atom_type_scat_source
C C 0.0033 0.0016 'International Tables Vol C Tables 4.2.6.8 and 6.1.1.4'
H H 0.0000 0.0000 'International Tables Vol C Tables 4.2.6.8 and 6.1.1.4'
B B 0.0013 0.0007 'International Tables Vol C Tables 4.2.6.8 and 6.1.1.4'
O O 0.0106 0.0060 'International Tables Vol C Tables 4.2.6.8 and 6.1.1.4'
P P 0.1023 0.0942 'International Tables Vol C Tables 4.2.6.8 and 6.1.1.4'

loop_
_geom_angle_atom_site_label_1
_geom_angle_atom_site_label_2
_geom_angle_atom_site_label_3
_geom_angle
C17 P1 C23 103.24(17)
C17 P1 C20 103.75(17)
C23 P1 C20 110.03(17)
C17 P1 B4 112.54(19)
C23 P1 B4 113.1(2)
C20 P1 B4 113.38(19)
C24 P2 C42 107.51(18)
C24 P2 C21 104.82(18)
C42 P2 C21 106.92(18)
C24 P2 B2 110.6(2)
C42 P2 B2 114.5(2)
C21 P2 B2 111.9(2)
C16 P3 C68 104.10(17)
C16 P3 C25 109.68(18)
C68 P3 C25 107.09(18)
C16 P3 B1 113.57(19)
C68 P3 B1 111.80(19)
C25 P3 B1 110.26(19)
C14 P4 C34 106.49(17)
C14 P4 C13 104.65(18)
C34 P4 C13 105.26(18)
C14 P4 B3 111.69(19)
C34 P4 B3 114.56(19)
C13 P4 B3 113.4(2)
C51 O5 C41 112.6(3)
C55 O6 C58 112.9(3)
C43 O7 C37 112.5(3)
C44 O8 C28 111.9(3)
C38 O9 C56 114.7(3)
C24 C68 P3 111.1(2)
C48 O11 C45 114.0(3)
C64 C66 C17 120.9(4)
C43 C13 P4 114.3(3)
C19 C14 C65 118.9(4)
C19 C14 P4 119.8(3)
C65 C14 P4 121.3(3)
C35 O12 C29 111.5(3)
C36 C16 C39 119.4(4)
C36 C16 P3 122.8(3)
C39 C16 P3 117.4(3)
C66 C17 C32 119.2(3)
C66 C17 P1 119.4(3)
C32 C17 P1 121.4(3)
C67 O13 C31 112.7(3)
C47 C19 C14 121.3(4)
C34 C20 P1 110.3(2)
C58 C21 P2 118.0(3)
C63 C22 C65 120.4(4)
C45 C23 P1 113.9(3)
C68 C24 P2 113.8(3)
C51 C25 P3 118.4(3)
C32 C26 C30 119.8(4)
C40 C27 C42 119.6(4)
O8 C28 C29 109.6(3)
O12 C29 C28 108.4(3)
C64 C30 C26 119.9(4)
O13 C31 C48 107.6(3)
C26 C32 C17 120.2(4)
C46 C33 C42 120.6(4)
C20 C34 P4 113.9(3)
O12 C35 C41 108.2(3)
C49 C36 C16 119.9(4)
O7 C37 C56 112.2(3)
O9 C38 C67 107.4(3)
C50 C39 C16 120.2(4)
C57 C40 C27 120.8(4)
O5 C41 C35 109.0(3)
C33 C42 C27 118.9(3)
C33 C42 P2 118.2(3)
C27 C42 P2 122.8(3)
O7 C43 C13 109.6(3)
O8 C44 C55 108.8(3)
O11 C45 C23 108.1(3)
C33 C46 C57 120.6(4)
C63 C47 C19 119.5(4)
O11 C48 C31 111.3(3)
C59 C49 C36 120.3(4)
C39 C50 C59 120.1(4)
O5 C51 C25 109.2(3)
O6 C55 C44 113.9(3)
O9 C56 C37 108.3(3)
C40 C57 C46 119.3(4)
O6 C58 C21 108.8(3)
O13 C67 C38 108.4(3)
C49 C59 C50 120.0(4)
C47 C63 C22 120.2(4)
C30 C64 C66 119.9(4)
C22 C65 C14 119.8(4)

loop_
_geom_bond_atom_site_label_1
_geom_bond_atom_site_label_2
_geom_bond_distance
P1 C17 1.819(4)
P1 C23 1.822(4)
P1 C20 1.827(3)
P1 B4 1.906(5)
P2 C24 1.810(4)
P2 C42 1.811(4)
P2 C21 1.817(4)
P2 B2 1.915(5)
P3 C16 1.810(4)
P3 C68 1.816(4)
P3 C25 1.831(4)
P3 B1 1.917(4)
P4 C14 1.812(4)
P4 C34 1.827(4)
P4 C13 1.829(4)
P4 B3 1.909(4)
O5 C51 1.422(5)
O5 C41 1.427(4)
O6 C55 1.421(5)
O6 C58 1.430(5)
O7 C43 1.426(5)
O7 C37 1.431(5)
O8 C44 1.416(5)
O8 C28 1.423(5)
O9 C38 1.401(5)
O9 C56 1.415(5)
C68 C24 1.531(5)
O11 C48 1.411(4)
O11 C45 1.423(4)
C66 C64 1.381(5)
C66 C17 1.382(5)
C13 C43 1.508(5)
C14 C19 1.386(5)
C14 C65 1.397(5)
O12 C35 1.424(5)
O12 C29 1.427(5)
C16 C36 1.391(5)
C16 C39 1.398(5)
C17 C32 1.392(5)
O13 C67 1.406(5)
O13 C31 1.410(5)
C19 C47 1.383(6)
C20 C34 1.535(5)
C21 C58 1.504(5)
C22 C63 1.381(6)
C22 C65 1.390(6)
C23 C45 1.508(5)
C25 C51 1.510(5)
C26 C32 1.385(5)
C26 C30 1.395(5)
C27 C40 1.394(5)
C27 C42 1.396(5)
C28 C29 1.497(6)
C30 C64 1.378(6)
C31 C48 1.505(6)
C33 C46 1.375(5)
C33 C42 1.390(5)
C35 C41 1.502(6)
C36 C49 1.387(5)
C37 C56 1.495(6)
C38 C67 1.502(6)
C39 C50 1.378(5)
C40 C57 1.374(6)
C44 C55 1.508(5)
C46 C57 1.386(6)
C47 C63 1.380(6)
C49 C59 1.379(6)
C50 C59 1.389(6)
